data_4073752
loop_
_publ_author_name
'Stylianides, Neoklis'
'Danopoulos, Andreas A.'
'Pugh, David'
'Hancock, Fred'
'Zanotti-Gerosa, Antonio'

_publ_section_title
;
 Cyclometalated and Alkoxyphenyl-Substituted Palladium
 Imidazolin-2-ylidene Complexes. Synthetic, Structural, and Catalytic
 Studies
;
_journal_issue 23
_journal_name_full Organometallics
_journal_page_first 5627
_journal_paper_doi 10.1021/om700603d
_journal_volume 26
_journal_year 2007
_chemical_formula_moiety 'C21 H27 Cl N2 O2, 3(H2 O)'
_chemical_formula_sum 'C21 H33 Cl N2 O5'
_chemical_formula_weight 428.94
_space_group_IT_number 14
_symmetry_cell_setting monoclinic
_symmetry_space_group_name_Hall '-P 2yn'
_symmetry_space_group_name_H-M 'P 1 21/n 1'
_atom_sites_solution_hydrogens geom
_atom_sites_solution_primary direct
_atom_sites_solution_secondary difmap
_audit_creation_method SHELXL-97
_cell_angle_alpha 90.00
_cell_angle_beta 94.6060(10)
_cell_angle_gamma 90.00
_cell_formula_units_Z 4
_cell_length_a 15.4360(6)
_cell_length_b 6.7896(2)
_cell_length_c 21.5079(8)
_cell_measurement_reflns_used 5419
_cell_measurement_temperature 120(2)
_cell_measurement_theta_max 27.48
_cell_measurement_theta_min 2.91
_cell_volume 2246.84(14)
_computing_cell_refinement 'DENZO (Otwinowski & Minor, 1997) & COLLECT (Hooft, R.W.W., 1998)'
_computing_data_collection 'COLLECT (Hooft, R.W.W., 1998)'
_computing_data_reduction 'DENZO (Otwinowski & Minor, 1997) & COLLECT (Hooft, R.W.W., 1998)'
_computing_molecular_graphics 'ORTEP-III (Farrugia, 1997)'
_computing_publication_material 'enCIFer (2004)'
_computing_structure_refinement 'SHELXL-97 (Sheldrick, 1997)'
_computing_structure_solution 'SIR-92 (Altomare, 1992)'
_diffrn_ambient_temperature 120(2)
_diffrn_detector_area_resol_mean 9.091
_diffrn_measured_fraction_theta_full 0.992
_diffrn_measured_fraction_theta_max 0.992
_diffrn_measurement_device_type 'Bruker-Nonius 95mm CCD camera on \k-goniostat'
_diffrn_measurement_method '\f & \w scans'
_diffrn_radiation_monochromator '10cm confocal mirrors'
_diffrn_radiation_source 'Bruker-Nonius FR591 rotating anode'
_diffrn_radiation_type MoK\a
_diffrn_radiation_wavelength 0.71073
_diffrn_reflns_av_R_equivalents 0.0543
_diffrn_reflns_av_sigmaI/netI 0.0475
_diffrn_reflns_limit_h_max 20
_diffrn_reflns_limit_h_min -19
_diffrn_reflns_limit_k_max 8
_diffrn_reflns_limit_k_min -5
_diffrn_reflns_limit_l_max 27
_diffrn_reflns_limit_l_min -27
_diffrn_reflns_number 23885
_diffrn_reflns_theta_full 27.60
_diffrn_reflns_theta_max 27.60
_diffrn_reflns_theta_min 3.05
_diffrn_standards_number 0
_exptl_absorpt_coefficient_mu 0.203
_exptl_absorpt_correction_T_max 0.9899
_exptl_absorpt_correction_T_min 0.7416
_exptl_absorpt_correction_type multi-scan
_exptl_absorpt_process_details 'SADABS V2.10 (Sheldrick, G.M., 2003)'
_exptl_crystal_colour colourless
_exptl_crystal_density_diffrn 1.268
_exptl_crystal_density_method 'not measured'
_exptl_crystal_description needle
_exptl_crystal_F_000 920
_exptl_crystal_size_max 0.40
_exptl_crystal_size_mid 0.05
_exptl_crystal_size_min 0.05
_refine_diff_density_max 0.321
_refine_diff_density_min -0.453
_refine_diff_density_rms 0.053
_refine_ls_extinction_method none
_refine_ls_goodness_of_fit_ref 1.032
_refine_ls_hydrogen_treatment mixed
_refine_ls_matrix_type full
_refine_ls_number_parameters 275
_refine_ls_number_reflns 5157
_refine_ls_number_restraints 0
_refine_ls_restrained_S_all 1.032
_refine_ls_R_factor_all 0.0715
_refine_ls_R_factor_gt 0.0460
_refine_ls_shift/su_max 0.001
_refine_ls_shift/su_mean 0.000
_refine_ls_structure_factor_coef Fsqd
_refine_ls_weighting_details 'calc w=1/[\s^2^(Fo^2^)+(0.0266P)^2^+1.7486P] where P=(Fo^2^+2Fc^2^)/3'
_refine_ls_weighting_scheme calc
_refine_ls_wR_factor_gt 0.0932
_refine_ls_wR_factor_ref 0.1025
_reflns_number_gt 3829
_reflns_number_total 5157
_reflns_threshold_expression >2sigma(I)
_cod_data_source_file om700603d-file002.cif
_cod_data_source_block 3f
_cod_original_sg_symbol_Hall '-P2 yn'
_cod_original_sg_symbol_H-M P21/n
_cod_database_code 4073752

loop_
_symmetry_equiv_pos_as_xyz
'x, y, z'
'-x+1/2, y+1/2, -z+1/2'
'-x, -y, -z'
'x-1/2, -y-1/2, z-1/2'

loop_
_atom_site_label
_atom_site_type_symbol
_atom_site_fract_x
_atom_site_fract_y
_atom_site_fract_z
_atom_site_U_iso_or_equiv
_atom_site_adp_type
_atom_site_occupancy
_atom_site_symmetry_multiplicity
_atom_site_calc_flag
_atom_site_refinement_flags
Cl1 Cl -0.15497(3) 0.11706(7) 0.96990(2) 0.02924(13) Uani 1 1 d .
O1 O 0.09842(8) 0.03958(19) 0.67704(5) 0.0231(3) Uani 1 1 d .
O2 O -0.11509(8) 0.3723(2) 0.67127(6) 0.0260(3) Uani 1 1 d .
N1 N -0.04136(9) 0.3437(2) 0.79342(6) 0.0177(3) Uani 1 1 d .
N2 N 0.04368(9) 0.0812(2) 0.79645(6) 0.0179(3) Uani 1 1 d .
C2 C -0.01871(12) 0.3127(3) 0.86105(8) 0.0217(4) Uani 1 1 d .
H2A H -0.0716 0.3039 0.8841 0.026 Uiso 1 1 calc R
H2B H 0.0186 0.4206 0.8790 0.026 Uiso 1 1 calc R
C4 C 0.08829(11) -0.0903(3) 0.77805(8) 0.0189(4) Uani 1 1 d .
C3 C 0.03017(12) 0.1180(3) 0.86299(8) 0.0218(4) Uani 1 1 d .
H3A H 0.0863 0.1289 0.8884 0.026 Uiso 1 1 calc R
H3B H -0.0047 0.0117 0.8802 0.026 Uiso 1 1 calc R
C6 C 0.14999(11) -0.4070(3) 0.80671(9) 0.0241(4) Uani 1 1 d .
H6 H 0.1636 -0.5051 0.8375 0.029 Uiso 1 1 calc R
C1 C -0.00118(11) 0.2112(3) 0.76111(8) 0.0188(4) Uani 1 1 d .
H1 H -0.0042 0.2094 0.7168 0.023 Uiso 1 1 calc R
C17 C -0.17066(12) 0.7006(3) 0.69174(9) 0.0247(4) Uani 1 1 d .
H17 H -0.1932 0.7164 0.6496 0.030 Uiso 1 1 calc R
C5 C 0.10876(11) -0.2354(3) 0.82245(8) 0.0224(4) Uani 1 1 d .
H5 H 0.0942 -0.2164 0.8641 0.027 Uiso 1 1 calc R
C13 C -0.08986(10) 0.5118(3) 0.77146(8) 0.0188(4) Uani 1 1 d .
C7 C 0.17145(12) -0.4358(3) 0.74627(9) 0.0246(4) Uani 1 1 d .
H7 H 0.1983 -0.5553 0.7352 0.030 Uiso 1 1 calc R
C20 C -0.17714(13) 0.1594(3) 0.59242(9) 0.0284(4) Uani 1 1 d .
H20A H -0.2042 0.1499 0.5497 0.043 Uiso 1 1 calc R
H20B H -0.2165 0.1041 0.6215 0.043 Uiso 1 1 calc R
H20C H -0.1224 0.0856 0.5957 0.043 Uiso 1 1 calc R
C12 C 0.14792(14) 0.2382(3) 0.59667(9) 0.0331(5) Uani 1 1 d .
H12A H 0.0932 0.3116 0.5957 0.050 Uiso 1 1 calc R
H12B H 0.1698 0.2400 0.5551 0.050 Uiso 1 1 calc R
H12C H 0.1907 0.2996 0.6268 0.050 Uiso 1 1 calc R
C16 C -0.18286(12) 0.8484(3) 0.73471(9) 0.0256(4) Uani 1 1 d .
H16 H -0.2135 0.9646 0.7218 0.031 Uiso 1 1 calc R
C19 C -0.15925(12) 0.3726(3) 0.60841(8) 0.0229(4) Uani 1 1 d .
H19 H -0.2157 0.4448 0.6090 0.028 Uiso 1 1 calc R
C14 C -0.10429(11) 0.6600(3) 0.81425(8) 0.0219(4) Uani 1 1 d .
H14 H -0.0820 0.6457 0.8565 0.026 Uiso 1 1 calc R
C18 C -0.12574(11) 0.5295(3) 0.70961(8) 0.0210(4) Uani 1 1 d .
C15 C -0.15073(12) 0.8279(3) 0.79607(9) 0.0241(4) Uani 1 1 d .
H15 H -0.1604 0.9279 0.8256 0.029 Uiso 1 1 calc R
C9 C 0.11368(11) -0.1154(3) 0.71713(8) 0.0202(4) Uani 1 1 d .
C11 C 0.06944(13) -0.0817(3) 0.57153(9) 0.0352(5) Uani 1 1 d .
H11A H 0.0597 -0.2135 0.5882 0.053 Uiso 1 1 calc R
H11B H 0.0933 -0.0934 0.5308 0.053 Uiso 1 1 calc R
H11C H 0.0142 -0.0101 0.5668 0.053 Uiso 1 1 calc R
C8 C 0.15381(11) -0.2902(3) 0.70168(9) 0.0229(4) Uani 1 1 d .
H8 H 0.1693 -0.3101 0.6603 0.027 Uiso 1 1 calc R
C10 C 0.13269(12) 0.0286(3) 0.61580(8) 0.0226(4) Uani 1 1 d .
H10 H 0.1894 -0.0432 0.6196 0.027 Uiso 1 1 calc R
C21 C -0.10318(12) 0.4742(3) 0.56392(9) 0.0302(5) Uani 1 1 d .
H21A H -0.0475 0.4050 0.5636 0.045 Uiso 1 1 calc R
H21B H -0.0929 0.6107 0.5773 0.045 Uiso 1 1 calc R
H21C H -0.1327 0.4728 0.5219 0.045 Uiso 1 1 calc R
O3 O -0.03585(11) 0.7420(2) 0.96934(7) 0.0322(3) Uiso 1 1 d .
O4 O 0.14643(10) 0.4762(2) 0.96062(7) 0.0329(3) Uiso 1 1 d .
O5 O 0.25659(10) -0.3465(3) 0.57074(7) 0.0340(4) Uiso 1 1 d .
H31 H -0.0670(16) 0.851(4) 0.9700(11) 0.051(7) Uiso 1 1 d .
H41 H 0.1056(16) 0.422(4) 0.9821(11) 0.050(7) Uiso 1 1 d .
H42 H 0.160(2) 0.595(5) 0.9792(15) 0.093(11) Uiso 1 1 d .
H52 H 0.277(2) -0.450(5) 0.5438(16) 0.105(12) Uiso 1 1 d .
H51 H 0.2810(18) -0.230(4) 0.5585(13) 0.068(9) Uiso 1 1 d .
H32 H 0.016(2) 0.774(5) 0.9854(14) 0.087(10) Uiso 1 1 d .

loop_
_atom_site_aniso_label
_atom_site_aniso_U_11
_atom_site_aniso_U_22
_atom_site_aniso_U_33
_atom_site_aniso_U_23
_atom_site_aniso_U_13
_atom_site_aniso_U_12
Cl1 0.0276(2) 0.0298(3) 0.0307(3) -0.0008(2) 0.00506(19) -0.0073(2)
O1 0.0295(7) 0.0235(7) 0.0171(6) 0.0047(5) 0.0070(5) 0.0070(6)
O2 0.0316(7) 0.0292(8) 0.0160(6) -0.0025(6) -0.0051(5) 0.0092(6)
N1 0.0175(7) 0.0225(8) 0.0128(7) 0.0009(6) 0.0004(5) 0.0004(6)
N2 0.0179(7) 0.0219(8) 0.0138(7) 0.0022(6) 0.0014(6) 0.0006(6)
C2 0.0242(9) 0.0266(10) 0.0144(8) 0.0014(7) 0.0020(7) -0.0009(8)
C4 0.0142(8) 0.0217(10) 0.0204(9) 0.0004(7) -0.0007(7) -0.0003(7)
C3 0.0245(9) 0.0267(10) 0.0142(8) 0.0013(8) 0.0016(7) 0.0008(8)
C6 0.0195(9) 0.0243(10) 0.0280(10) 0.0094(8) -0.0017(7) 0.0006(8)
C1 0.0168(8) 0.0244(10) 0.0150(8) 0.0005(7) 0.0011(7) -0.0011(7)
C17 0.0252(9) 0.0280(11) 0.0209(9) 0.0036(8) 0.0024(8) 0.0048(8)
C5 0.0195(9) 0.0267(10) 0.0207(9) 0.0055(8) 0.0001(7) -0.0012(8)
C13 0.0149(8) 0.0222(10) 0.0195(8) 0.0018(7) 0.0034(7) -0.0003(7)
C7 0.0193(9) 0.0230(10) 0.0313(10) 0.0016(8) 0.0005(8) 0.0014(8)
C20 0.0314(10) 0.0330(12) 0.0203(9) 0.0008(8) -0.0010(8) 0.0023(9)
C12 0.0390(12) 0.0328(12) 0.0290(11) 0.0092(9) 0.0118(9) 0.0082(10)
C16 0.0229(9) 0.0234(10) 0.0310(10) 0.0030(8) 0.0050(8) 0.0033(8)
C19 0.0204(9) 0.0316(11) 0.0162(8) 0.0014(8) -0.0022(7) 0.0039(8)
C14 0.0179(8) 0.0279(11) 0.0201(9) -0.0013(8) 0.0026(7) -0.0031(8)
C18 0.0209(9) 0.0241(10) 0.0185(9) -0.0001(8) 0.0040(7) 0.0010(8)
C15 0.0215(9) 0.0234(10) 0.0283(10) -0.0042(8) 0.0066(8) -0.0007(8)
C9 0.0184(8) 0.0206(9) 0.0210(9) 0.0042(8) -0.0009(7) 0.0004(8)
C11 0.0292(10) 0.0509(15) 0.0249(10) -0.0050(10) -0.0018(8) 0.0061(10)
C8 0.0221(9) 0.0240(10) 0.0225(9) 0.0010(8) 0.0018(7) 0.0000(8)
C10 0.0241(9) 0.0286(11) 0.0157(8) 0.0028(8) 0.0048(7) 0.0054(8)
C21 0.0260(10) 0.0390(12) 0.0254(10) 0.0028(9) 0.0010(8) -0.0021(9)

loop_
_atom_type_symbol
_atom_type_description
_atom_type_scat_dispersion_real
_atom_type_scat_dispersion_imag
_atom_type_scat_source
C C 0.0033 0.0016 'International Tables Vol C Tables 4.2.6.8 and 6.1.1.4'
H H 0.0000 0.0000 'International Tables Vol C Tables 4.2.6.8 and 6.1.1.4'
N N 0.0061 0.0033 'International Tables Vol C Tables 4.2.6.8 and 6.1.1.4'
Cl Cl 0.1484 0.1585 'International Tables Vol C Tables 4.2.6.8 and 6.1.1.4'
O O 0.0106 0.0060 'International Tables Vol C Tables 4.2.6.8 and 6.1.1.4'

loop_
_geom_angle_atom_site_label_1
_geom_angle_atom_site_label_2
_geom_angle_atom_site_label_3
_geom_angle
C9 O1 C10 118.18(14)
C18 O2 C19 119.10(14)
C1 N1 C13 128.87(14)
C1 N1 C2 109.60(14)
C13 N1 C2 120.99(14)
C1 N2 C4 128.88(15)
C1 N2 C3 109.52(14)
C4 N2 C3 120.92(14)
N1 C2 C3 103.15(14)
N1 C2 H2A 111.1
C3 C2 H2A 111.1
N1 C2 H2B 111.1
C3 C2 H2B 111.1
H2A C2 H2B 109.1
C5 C4 C9 119.24(17)
C5 C4 N2 118.46(15)
C9 C4 N2 122.29(16)
N2 C3 C2 103.16(14)
N2 C3 H3A 111.1
C2 C3 H3A 111.1
N2 C3 H3B 111.1
C2 C3 H3B 111.1
H3A C3 H3B 109.1
C7 C6 C5 119.97(17)
C7 C6 H6 120.0
C5 C6 H6 120.0
N1 C1 N2 113.46(15)
N1 C1 H1 123.3
N2 C1 H1 123.3
C16 C17 C18 120.75(17)
C16 C17 H17 119.6
C18 C17 H17 119.6
C6 C5 C4 120.83(17)
C6 C5 H5 119.6
C4 C5 H5 119.6
C14 C13 C18 119.47(17)
C14 C13 N1 117.85(15)
C18 C13 N1 122.64(16)
C6 C7 C8 120.05(18)
C6 C7 H7 120.0
C8 C7 H7 120.0
C19 C20 H20A 109.5
C19 C20 H20B 109.5
H20A C20 H20B 109.5
C19 C20 H20C 109.5
H20A C20 H20C 109.5
H20B C20 H20C 109.5
C10 C12 H12A 109.5
C10 C12 H12B 109.5
H12A C12 H12B 109.5
C10 C12 H12C 109.5
H12A C12 H12C 109.5
H12B C12 H12C 109.5
C15 C16 C17 120.44(18)
C15 C16 H16 119.8
C17 C16 H16 119.8
O2 C19 C21 109.78(15)
O2 C19 C20 105.80(15)
C21 C19 C20 113.46(16)
O2 C19 H19 109.2
C21 C19 H19 109.2
C20 C19 H19 109.2
C15 C14 C13 120.93(17)
C15 C14 H14 119.5
C13 C14 H14 119.5
O2 C18 C17 124.52(16)
O2 C18 C13 116.58(16)
C17 C18 C13 118.88(17)
C16 C15 C14 119.43(18)
C16 C15 H15 120.3
C14 C15 H15 120.3
O1 C9 C8 124.24(16)
O1 C9 C4 116.51(16)
C8 C9 C4 119.23(16)
C10 C11 H11A 109.5
C10 C11 H11B 109.5
H11A C11 H11B 109.5
C10 C11 H11C 109.5
H11A C11 H11C 109.5
H11B C11 H11C 109.5
C7 C8 C9 120.56(17)
C7 C8 H8 119.7
C9 C8 H8 119.7
O1 C10 C12 105.90(15)
O1 C10 C11 109.40(15)
C12 C10 C11 113.87(17)
O1 C10 H10 109.2
C12 C10 H10 109.2
C11 C10 H10 109.2
C19 C21 H21A 109.5
C19 C21 H21B 109.5
H21A C21 H21B 109.5
C19 C21 H21C 109.5
H21A C21 H21C 109.5
H21B C21 H21C 109.5
H31 O3 H32 106(2)
H41 O4 H42 106(2)
H52 O5 H51 107(2)

loop_
_geom_bond_atom_site_label_1
_geom_bond_atom_site_label_2
_geom_bond_distance
O1 C9 1.369(2)
O1 C10 1.460(2)
O2 C18 1.366(2)
O2 C19 1.464(2)
N1 C1 1.321(2)
N1 C13 1.424(2)
N1 C2 1.483(2)
N2 C1 1.323(2)
N2 C4 1.425(2)
N2 C3 1.484(2)
C2 C3 1.521(3)
C2 H2A 0.9900
C2 H2B 0.9900
C4 C5 1.390(2)
C4 C9 1.408(2)
C3 H3A 0.9900
C3 H3B 0.9900
C6 C7 1.381(3)
C6 C5 1.383(3)
C6 H6 0.9500
C1 H1 0.9500
C17 C16 1.388(3)
C17 C18 1.391(3)
C17 H17 0.9500
C5 H5 0.9500
C13 C14 1.394(3)
C13 C18 1.404(2)
C7 C8 1.389(3)
C7 H7 0.9500
C20 C19 1.509(3)
C20 H20A 0.9800
C20 H20B 0.9800
C20 H20C 0.9800
C12 C10 1.505(3)
C12 H12A 0.9800
C12 H12B 0.9800
C12 H12C 0.9800
C16 C15 1.379(3)
C16 H16 0.9500
C19 C21 1.508(3)
C19 H19 1.0000
C14 C15 1.386(3)
C14 H14 0.9500
C15 H15 0.9500
C9 C8 1.391(3)
C11 C10 1.507(3)
C11 H11A 0.9800
C11 H11B 0.9800
C11 H11C 0.9800
C8 H8 0.9500
C10 H10 1.0000
C21 H21A 0.9800
C21 H21B 0.9800
C21 H21C 0.9800
O3 H31 0.88(3)
O3 H32 0.88(3)
O4 H41 0.89(3)
O4 H42 0.92(3)
O5 H52 0.98(4)
O5 H51 0.92(3)

loop_
_geom_torsion_atom_site_label_1
_geom_torsion_atom_site_label_2
_geom_torsion_atom_site_label_3
_geom_torsion_atom_site_label_4
_geom_torsion
C1 N1 C2 C3 -8.88(19)
C13 N1 C2 C3 178.84(15)
C1 N2 C4 C5 -161.03(17)
C3 N2 C4 C5 8.4(2)
C1 N2 C4 C9 20.3(3)
C3 N2 C4 C9 -170.23(16)
C1 N2 C3 C2 -8.86(19)
C4 N2 C3 C2 179.84(15)
N1 C2 C3 N2 10.18(17)
C13 N1 C1 N2 175.13(16)
C2 N1 C1 N2 3.6(2)
C4 N2 C1 N1 174.00(16)
C3 N2 C1 N1 3.6(2)
C7 C6 C5 C4 0.1(3)
C9 C4 C5 C6 -3.0(3)
N2 C4 C5 C6 178.32(16)
C1 N1 C13 C14 -161.39(17)
C2 N1 C13 C14 9.3(2)
C1 N1 C13 C18 21.0(3)
C2 N1 C13 C18 -168.40(16)
C5 C6 C7 C8 1.8(3)
C18 C17 C16 C15 -0.2(3)
C18 O2 C19 C21 87.52(19)
C18 O2 C19 C20 -149.70(16)
C18 C13 C14 C15 -2.5(3)
N1 C13 C14 C15 179.80(15)
C19 O2 C18 C17 -5.4(3)
C19 O2 C18 C13 173.19(15)
C16 C17 C18 O2 176.10(17)
C16 C17 C18 C13 -2.5(3)
C14 C13 C18 O2 -174.94(15)
N1 C13 C18 O2 2.7(2)
C14 C13 C18 C17 3.7(3)
N1 C13 C18 C17 -178.65(16)
C17 C16 C15 C14 1.5(3)
C13 C14 C15 C16 -0.2(3)
C10 O1 C9 C8 -5.4(3)
C10 O1 C9 C4 173.07(15)
C5 C4 C9 O1 -174.51(16)
N2 C4 C9 O1 4.1(2)
C5 C4 C9 C8 4.0(3)
N2 C4 C9 C8 -177.36(16)
C6 C7 C8 C9 -0.7(3)
O1 C9 C8 C7 176.19(17)
C4 C9 C8 C7 -2.2(3)
C9 O1 C10 C12 -151.78(16)
C9 O1 C10 C11 85.10(19)

loop_
_cod_related_entry_id
_cod_related_entry_database
_cod_related_entry_code
1 ChemSpider 30659799
